data_7058771
loop_
_publ_author_name
'Hayashi, Satoko'
'Uegaito, Manabu'
'Nishide, Taro'
'Tanaka, Eiichiro'
'Nakanishi, Waro'
'Sasamori, Takahiro'
'Tokitoh, Norihiro'
'Minoura, Mao'

_publ_section_title
;
 Nature of the E&#x22EF;E&#x2032; interactions (E, E&#x2032; = O, S, Se,
 and Te) at naphthalene 1,8-positions with fine details of the structures:
 experimental and theoretical investigations
;
_journal_issue 36
_journal_name_full 'New Journal of Chemistry'
_journal_page_first 14224
_journal_paper_doi 10.1039/C9NJ02198A
_journal_volume 43
_journal_year 2019
_chemical_formula_sum 'C22 H16 O Te'
_chemical_formula_weight 423.95
_space_group_crystal_system triclinic
_space_group_IT_number 2
_space_group_name_Hall '-P 1'
_space_group_name_H-M_alt 'P -1'
_symmetry_space_group_name_Hall '-P 1'
_symmetry_space_group_name_H-M 'P -1'
_atom_sites_solution_hydrogens geom
_audit_creation_method SHELXL-2014/7
_audit_update_record
;
2019-07-25 deposited with the CCDC.    2019-08-08 downloaded from the CCDC.
;
_cell_angle_alpha 91.7130(10)
_cell_angle_beta 113.071(6)
_cell_angle_gamma 117.707(5)
_cell_formula_units_Z 2
_cell_length_a 9.529(4)
_cell_length_b 10.002(5)
_cell_length_c 11.385(5)
_cell_measurement_reflns_used 2942
_cell_measurement_temperature 93(2)
_cell_measurement_theta_max 31.18
_cell_measurement_theta_min 2.52
_cell_volume 853.3(7)
_computing_cell_refinement 'CrystalClear (Rigaku Inc., 2008)'
_computing_data_collection 'CrystalClear (Rigaku Inc., 2008)'
_computing_data_reduction 'CrystalClear (Rigaku Inc., 2008)'
_computing_molecular_graphics 'CrystalStructure 4.0 (Rigaku, 2010)'
_computing_publication_material 'CrystalStructure 4.0 (Rigaku, 2010)'
_computing_structure_refinement 'SHELXL-2014/7 (Sheldrick, 2014)'
_computing_structure_solution 'SHELXT-2014/7 (Sheldrick, 2014)'
_diffrn_ambient_temperature 93(2)
_diffrn_detector_area_resol_mean 7.111
_diffrn_measured_fraction_theta_full 0.831
_diffrn_measured_fraction_theta_max 0.840
_diffrn_measurement_device_type 'Rigaku Saturn724'
_diffrn_measurement_method \w
_diffrn_radiation_type MoK\a
_diffrn_radiation_wavelength 0.71075
_diffrn_reflns_av_R_equivalents 0.0241
_diffrn_reflns_av_unetI/netI 0.0235
_diffrn_reflns_Laue_measured_fraction_full 0.831
_diffrn_reflns_Laue_measured_fraction_max 0.840
_diffrn_reflns_limit_h_max 11
_diffrn_reflns_limit_h_min -12
_diffrn_reflns_limit_k_max 12
_diffrn_reflns_limit_k_min -8
_diffrn_reflns_limit_l_max 14
_diffrn_reflns_limit_l_min -14
_diffrn_reflns_number 5359
_diffrn_reflns_point_group_measured_fraction_full 0.831
_diffrn_reflns_point_group_measured_fraction_max 0.840
_diffrn_reflns_theta_full 25.242
_diffrn_reflns_theta_max 27.478
_diffrn_reflns_theta_min 3.596
_diffrn_source 'Mo K\a'
_exptl_absorpt_coefficient_mu 1.747
_exptl_absorpt_correction_T_max 0.900
_exptl_absorpt_correction_T_min 0.830
_exptl_absorpt_correction_type numerical
_exptl_absorpt_process_details 'NUMABS (Rigaku, 1999)'
_exptl_crystal_colour colourless
_exptl_crystal_density_diffrn 1.650
_exptl_crystal_description prism
_exptl_crystal_F_000 416
_exptl_crystal_size_max 0.190
_exptl_crystal_size_mid 0.150
_exptl_crystal_size_min 0.060
_refine_diff_density_max 1.673
_refine_diff_density_min -0.889
_refine_diff_density_rms 0.151
_refine_ls_extinction_method none
_refine_ls_goodness_of_fit_ref 1.158
_refine_ls_hydrogen_treatment constr
_refine_ls_matrix_type full
_refine_ls_number_parameters 217
_refine_ls_number_reflns 3279
_refine_ls_number_restraints 0
_refine_ls_restrained_S_all 1.158
_refine_ls_R_factor_all 0.0287
_refine_ls_R_factor_gt 0.0284
_refine_ls_shift/su_max 0.001
_refine_ls_shift/su_mean 0.000
_refine_ls_structure_factor_coef Fsqd
_refine_ls_weighting_details 'w=1/[\s^2^(Fo^2^)+(0.0601P)^2^+1.0124P] where P=(Fo^2^+2Fc^2^)/3'
_refine_ls_weighting_scheme calc
_refine_ls_wR_factor_gt 0.0928
_refine_ls_wR_factor_ref 0.0931
_reflns_Friedel_coverage 0.000
_reflns_number_gt 3224
_reflns_number_total 3279
_reflns_threshold_expression 'I > 2\s(I)'
_cod_data_source_file c9nj02198a2.cif
_cod_data_source_block 3c_PhO-PhTe-Nap
_cod_depositor_comments 'Adding full bibliography for 7058768--7058773.cif.'
_cod_database_code 7058771
_shelx_shelxl_version_number 2014/7
_shelx_space_group_comment
;
The symmetry employed for this shelxl refinement is uniquely defined
by the following loop, which should always be used as a source of
symmetry information in preference to the above space-group names.
They are only intended as comments.
;
_shelx_estimated_absorpt_t_min 0.732
_shelx_estimated_absorpt_t_max 0.902

loop_
_space_group_symop_operation_xyz
'x, y, z'
'-x, -y, -z'

loop_
_atom_site_label
_atom_site_type_symbol
_atom_site_fract_x
_atom_site_fract_y
_atom_site_fract_z
_atom_site_U_iso_or_equiv
_atom_site_adp_type
_atom_site_occupancy
_atom_site_site_symmetry_order
_atom_site_calc_flag
_atom_site_refinement_flags_posn
_atom_site_refinement_flags_adp
Te1 Te 0.78845(2) 0.59930(2) 0.06472(2) 0.01391(11) Uani 1 1 d . .
O4 O 1.0470(3) 0.7813(3) -0.0071(2) 0.0208(4) Uani 1 1 d . .
C3 C 1.5338(4) 0.9044(3) 0.3071(3) 0.0164(5) Uani 1 1 d . .
H3 H 1.6450 0.9352 0.3804 0.020 Uiso 1 1 calc R U
C5 C 0.6470(4) 0.5003(3) 0.1753(3) 0.0141(5) Uani 1 1 d . .
C6 C 1.2073(4) 0.7812(3) 0.2121(3) 0.0121(5) Uani 1 1 d . .
C7 C 1.0286(4) 0.8043(3) -0.1316(3) 0.0148(5) Uani 1 1 d . .
C8 C 1.3751(4) 0.8290(3) 0.3215(3) 0.0130(5) Uani 1 1 d . .
C9 C 0.6148(4) 0.5917(3) 0.2437(3) 0.0163(5) Uani 1 1 d . .
H9 H 0.6632 0.6995 0.2461 0.020 Uiso 1 1 calc R U
C10 C 1.0637(4) 0.6767(3) 0.3506(3) 0.0147(5) Uani 1 1 d . .
H10 H 0.9592 0.6248 0.3620 0.018 Uiso 1 1 calc R U
C11 C 1.3838(4) 0.8016(3) 0.4451(3) 0.0157(5) Uani 1 1 d . .
H11 H 1.4956 0.8338 0.5183 0.019 Uiso 1 1 calc R U
C12 C 1.2094(4) 0.8186(3) 0.0919(3) 0.0134(5) Uani 1 1 d . .
C13 C 1.2308(4) 0.7287(3) 0.4588(3) 0.0158(5) Uani 1 1 d . .
H13 H 1.2377 0.7130 0.5423 0.019 Uiso 1 1 calc R U
C14 C 0.9930(4) 0.6866(3) -0.2261(3) 0.0185(6) Uani 1 1 d . .
H14 H 0.9916 0.5952 -0.2045 0.022 Uiso 1 1 calc R U
C15 C 0.4709(4) 0.2756(3) 0.2354(3) 0.0168(5) Uani 1 1 d . .
H15 H 0.4202 0.1673 0.2315 0.020 Uiso 1 1 calc R U
C16 C 1.3640(4) 0.8905(3) 0.0798(3) 0.0159(5) Uani 1 1 d . .
H16 H 1.3607 0.9115 -0.0017 0.019 Uiso 1 1 calc R U
C17 C 0.9602(4) 0.8388(4) -0.3847(3) 0.0178(5) Uani 1 1 d . .
H17 H 0.9358 0.8503 -0.4718 0.021 Uiso 1 1 calc R U
C18 C 0.5758(4) 0.3420(3) 0.1725(3) 0.0158(5) Uani 1 1 d . .
H18 H 0.5991 0.2796 0.1274 0.019 Uiso 1 1 calc R U
C19 C 0.5118(4) 0.5253(4) 0.3084(3) 0.0182(5) Uani 1 1 d . .
H19 H 0.4908 0.5881 0.3554 0.022 Uiso 1 1 calc R U
C20 C 0.9971(4) 0.9555(3) -0.2884(3) 0.0188(6) Uani 1 1 d . .
H20 H 0.9986 1.0471 -0.3099 0.023 Uiso 1 1 calc R U
C21 C 1.5283(4) 0.9331(4) 0.1893(3) 0.0174(5) Uani 1 1 d . .
H21 H 1.6351 0.9818 0.1808 0.021 Uiso 1 1 calc R U
C22 C 0.9591(4) 0.7050(4) -0.3533(3) 0.0202(6) Uani 1 1 d . .
H22 H 0.9352 0.6258 -0.4190 0.024 Uiso 1 1 calc R U
C24 C 1.0480(4) 0.6997(3) 0.2274(3) 0.0118(5) Uani 1 1 d . .
C27 C 0.4398(4) 0.3675(4) 0.3044(3) 0.0179(5) Uani 1 1 d . .
H27 H 0.3695 0.3223 0.3486 0.022 Uiso 1 1 calc R U
C28 C 1.0318(4) 0.9393(3) -0.1608(3) 0.0182(6) Uani 1 1 d . .
H28 H 1.0572 1.0191 -0.0948 0.022 Uiso 1 1 calc R U

loop_
_atom_site_aniso_label
_atom_site_aniso_U_11
_atom_site_aniso_U_22
_atom_site_aniso_U_33
_atom_site_aniso_U_23
_atom_site_aniso_U_13
_atom_site_aniso_U_12
Te1 0.01065(15) 0.01839(15) 0.01037(14) 0.00602(9) 0.00492(10) 0.00565(11)
O4 0.0117(10) 0.0358(12) 0.0119(10) 0.0121(9) 0.0064(8) 0.0089(10)
C3 0.0120(13) 0.0188(12) 0.0182(13) 0.0051(11) 0.0064(11) 0.0082(11)
C5 0.0088(12) 0.0191(13) 0.0129(12) 0.0057(10) 0.0061(10) 0.0051(11)
C6 0.0139(12) 0.0107(11) 0.0117(12) 0.0028(9) 0.0057(10) 0.0064(10)
C7 0.0116(12) 0.0226(13) 0.0112(12) 0.0087(11) 0.0076(10) 0.0076(11)
C8 0.0123(12) 0.0121(11) 0.0150(12) 0.0029(10) 0.0056(10) 0.0071(10)
C9 0.0151(13) 0.0152(12) 0.0173(13) 0.0044(10) 0.0075(11) 0.0066(11)
C10 0.0138(13) 0.0166(12) 0.0146(13) 0.0046(10) 0.0082(11) 0.0072(11)
C11 0.0134(13) 0.0186(12) 0.0116(12) 0.0040(10) 0.0024(10) 0.0084(11)
C12 0.0125(12) 0.0141(11) 0.0117(12) 0.0033(10) 0.0047(10) 0.0062(10)
C13 0.0178(14) 0.0203(13) 0.0110(12) 0.0068(10) 0.0074(11) 0.0102(12)
C14 0.0222(15) 0.0202(13) 0.0217(14) 0.0103(11) 0.0145(13) 0.0134(12)
C15 0.0164(13) 0.0165(12) 0.0167(13) 0.0077(11) 0.0079(11) 0.0076(11)
C16 0.0164(14) 0.0217(13) 0.0145(13) 0.0078(11) 0.0101(11) 0.0108(12)
C17 0.0190(14) 0.0227(13) 0.0115(12) 0.0073(11) 0.0081(11) 0.0096(12)
C18 0.0188(14) 0.0180(13) 0.0146(12) 0.0068(10) 0.0085(11) 0.0119(12)
C19 0.0198(14) 0.0218(14) 0.0174(14) 0.0053(11) 0.0105(12) 0.0124(12)
C20 0.0231(15) 0.0159(12) 0.0217(14) 0.0108(11) 0.0139(13) 0.0098(12)
C21 0.0126(13) 0.0218(13) 0.0199(14) 0.0063(11) 0.0096(11) 0.0086(12)
C22 0.0265(16) 0.0200(13) 0.0183(14) 0.0047(11) 0.0142(13) 0.0118(12)
C24 0.0123(12) 0.0119(11) 0.0114(12) 0.0040(9) 0.0054(10) 0.0064(10)
C27 0.0158(13) 0.0255(14) 0.0148(13) 0.0102(11) 0.0087(11) 0.0107(12)
C28 0.0209(15) 0.0158(12) 0.0185(14) 0.0032(11) 0.0125(12) 0.0072(12)

loop_
_atom_type_symbol
_atom_type_description
_atom_type_scat_dispersion_real
_atom_type_scat_dispersion_imag
_atom_type_scat_source
C C 0.0033 0.0016 'International Tables Vol C Tables 4.2.6.8 and 6.1.1.4'
H H 0.0000 0.0000 'International Tables Vol C Tables 4.2.6.8 and 6.1.1.4'
O O 0.0106 0.0060 'International Tables Vol C Tables 4.2.6.8 and 6.1.1.4'
Te Te -0.5308 1.6751 'International Tables Vol C Tables 4.2.6.8 and 6.1.1.4'

loop_
_geom_angle_atom_site_label_1
_geom_angle_atom_site_label_2
_geom_angle_atom_site_label_3
_geom_angle
C24 Te1 C5 95.73(11)
C12 O4 C7 120.6(2)
C21 C3 C8 120.9(3)
C21 C3 H3 119.6
C8 C3 H3 119.6
C9 C5 C18 119.6(2)
C9 C5 Te1 119.7(2)
C18 C5 Te1 120.5(2)
C8 C6 C12 116.8(2)
C8 C6 C24 119.2(2)
C12 C6 C24 124.0(2)
C14 C7 C28 121.7(3)
C14 C7 O4 119.3(3)
C28 C7 O4 118.8(3)
C11 C8 C3 120.0(3)
C11 C8 C6 119.9(3)
C3 C8 C6 120.1(3)
C19 C9 C5 120.1(3)
C19 C9 H9 119.9
C5 C9 H9 119.9
C24 C10 C13 121.5(3)
C24 C10 H10 119.3
C13 C10 H10 119.3
C13 C11 C8 120.0(3)
C13 C11 H11 120.0
C8 C11 H11 120.0
O4 C12 C16 123.2(2)
O4 C12 C6 114.7(2)
C16 C12 C6 122.1(3)
C11 C13 C10 120.7(3)
C11 C13 H13 119.6
C10 C13 H13 119.6
C7 C14 C22 118.8(3)
C7 C14 H14 120.6
C22 C14 H14 120.6
C18 C15 C27 120.2(3)
C18 C15 H15 119.9
C27 C15 H15 119.9
C12 C16 C21 119.8(3)
C12 C16 H16 120.1
C21 C16 H16 120.1
C20 C17 C22 119.9(3)
C20 C17 H17 120.0
C22 C17 H17 120.0
C15 C18 C5 120.1(2)
C15 C18 H18 119.9
C5 C18 H18 119.9
C27 C19 C9 120.2(3)
C27 C19 H19 119.9
C9 C19 H19 119.9
C17 C20 C28 120.4(3)
C17 C20 H20 119.8
C28 C20 H20 119.8
C3 C21 C16 120.3(3)
C3 C21 H21 119.9
C16 C21 H21 119.9
C17 C22 C14 120.4(3)
C17 C22 H22 119.8
C14 C22 H22 119.8
C10 C24 C6 118.7(2)
C10 C24 Te1 119.0(2)
C6 C24 Te1 122.21(19)
C19 C27 C15 119.8(3)
C19 C27 H27 120.1
C15 C27 H27 120.1
C7 C28 C20 118.8(3)
C7 C28 H28 120.6
C20 C28 H28 120.6

loop_
_geom_bond_atom_site_label_1
_geom_bond_atom_site_label_2
_geom_bond_distance
Te1 C24 2.132(3)
Te1 C5 2.132(3)
O4 C12 1.370(3)
O4 C7 1.399(3)
C3 C21 1.366(4)
C3 C8 1.423(4)
C3 H3 0.9500
C5 C9 1.393(4)
C5 C18 1.397(4)
C6 C8 1.424(4)
C6 C12 1.435(4)
C6 C24 1.437(4)
C7 C14 1.387(4)
C7 C28 1.389(4)
C8 C11 1.420(4)
C9 C19 1.392(4)
C9 H9 0.9500
C10 C24 1.389(4)
C10 C13 1.407(4)
C10 H10 0.9500
C11 C13 1.370(4)
C11 H11 0.9500
C12 C16 1.373(4)
C13 H13 0.9500
C14 C22 1.393(4)
C14 H14 0.9500
C15 C18 1.388(4)
C15 C27 1.393(4)
C15 H15 0.9500
C16 C21 1.415(4)
C16 H16 0.9500
C17 C20 1.388(4)
C17 C22 1.392(4)
C17 H17 0.9500
C18 H18 0.9500
C19 C27 1.389(4)
C19 H19 0.9500
C20 C28 1.391(4)
C20 H20 0.9500
C21 H21 0.9500
C22 H22 0.9500
C27 H27 0.9500
C28 H28 0.9500

loop_
_geom_torsion_atom_site_label_1
_geom_torsion_atom_site_label_2
_geom_torsion_atom_site_label_3
_geom_torsion_atom_site_label_4
_geom_torsion
C12 O4 C7 C14 87.8(3)
C12 O4 C7 C28 -97.6(3)
C21 C3 C8 C11 -179.4(3)
C21 C3 C8 C6 0.5(4)
C12 C6 C8 C11 177.4(2)
C24 C6 C8 C11 -2.6(4)
C12 C6 C8 C3 -2.5(3)
C24 C6 C8 C3 177.5(2)
C18 C5 C9 C19 -0.2(4)
Te1 C5 C9 C19 175.5(2)
C3 C8 C11 C13 -179.9(3)
C6 C8 C11 C13 0.2(4)
C7 O4 C12 C16 5.2(4)
C7 O4 C12 C6 -176.8(2)
C8 C6 C12 O4 -175.1(2)
C24 C6 C12 O4 4.9(4)
C8 C6 C12 C16 3.0(4)
C24 C6 C12 C16 -177.0(2)
C8 C11 C13 C10 1.6(4)
C24 C10 C13 C11 -1.1(4)
C28 C7 C14 C22 -0.2(5)
O4 C7 C14 C22 174.3(3)
O4 C12 C16 C21 176.4(3)
C6 C12 C16 C21 -1.5(4)
C27 C15 C18 C5 -1.5(4)
C9 C5 C18 C15 1.2(4)
Te1 C5 C18 C15 -174.4(2)
C5 C9 C19 C27 -0.4(4)
C22 C17 C20 C28 -0.4(5)
C8 C3 C21 C16 1.1(4)
C12 C16 C21 C3 -0.7(4)
C20 C17 C22 C14 0.7(5)
C7 C14 C22 C17 -0.4(5)
C13 C10 C24 C6 -1.3(4)
C13 C10 C24 Te1 174.5(2)
C8 C6 C24 C10 3.0(4)
C12 C6 C24 C10 -176.9(2)
C8 C6 C24 Te1 -172.61(18)
C12 C6 C24 Te1 7.4(3)
C9 C19 C27 C15 0.0(4)
C18 C15 C27 C19 0.9(4)
C14 C7 C28 C20 0.4(5)
O4 C7 C28 C20 -174.1(3)
C17 C20 C28 C7 -0.1(5)
